data_7216721
loop_
_publ_author_name
'Singh, Udai P.'
'Narang, Shikha'

_publ_section_title
;
 A supramolecular approach towards the construction of molecular salts
 using phosphonic acid and pyrazole
;
_journal_issue 33
_journal_name_full CrystEngComm
_journal_page_first 7777
_journal_paper_doi 10.1039/C4CE00484A
_journal_volume 16
_journal_year 2014
_chemical_formula_moiety 'C8 H11 O6 P2, 0.5(C8 H10 O6 P2), C11 H18 N4, 0.4(H2O)'
_chemical_formula_sum 'C23 H34.8 N4 O9.4 P3'
_chemical_formula_weight 610.66
_chemical_name_systematic
; 
 ? 
;
_space_group_IT_number 14
_symmetry_cell_setting monoclinic
_symmetry_space_group_name_Hall '-P 2ybc'
_symmetry_space_group_name_H-M 'P 1 21/c 1'
_atom_sites_solution_hydrogens geom
_atom_sites_solution_primary direct
_atom_sites_solution_secondary difmap
_audit_creation_method SHELXL-97
_cell_angle_alpha 90.00
_cell_angle_beta 100.766(4)
_cell_angle_gamma 90.00
_cell_formula_units_Z 4
_cell_length_a 11.3768(9)
_cell_length_b 21.2361(15)
_cell_length_c 12.4255(9)
_cell_measurement_reflns_used 145
_cell_measurement_temperature 296(2)
_cell_measurement_theta_max 26.47
_cell_measurement_theta_min 1.82
_cell_volume 2949.1(4)
_computing_cell_refinement 'Bruker kappa Apex'
_computing_data_collection 'Bruker kappa Apex'
_computing_data_reduction 'Bruker SAINT'
_computing_molecular_graphics 'Bruker XSHELL'
_computing_publication_material 'Bruker XSHELL'
_computing_structure_refinement 'SHELXL-97 (Sheldrick, 2008)'
_computing_structure_solution 'SHELXS-97 (Sheldrick, 2008)'
_diffrn_ambient_temperature 296(2)
_diffrn_measured_fraction_theta_full 0.993
_diffrn_measured_fraction_theta_max 0.993
_diffrn_measurement_device_type 'CCD area detector'
_diffrn_measurement_method 'phi and omega scans'
_diffrn_radiation_monochromator graphite
_diffrn_radiation_source 'fine-focus sealed tube'
_diffrn_radiation_type MoK\a
_diffrn_radiation_wavelength 0.71073
_diffrn_reflns_av_R_equivalents 0.0917
_diffrn_reflns_av_sigmaI/netI 0.1006
_diffrn_reflns_limit_h_max 14
_diffrn_reflns_limit_h_min -14
_diffrn_reflns_limit_k_max 25
_diffrn_reflns_limit_k_min -26
_diffrn_reflns_limit_l_max 15
_diffrn_reflns_limit_l_min -15
_diffrn_reflns_number 35500
_diffrn_reflns_theta_full 26.47
_diffrn_reflns_theta_max 26.47
_diffrn_reflns_theta_min 1.82
_exptl_absorpt_coefficient_mu 0.258
_exptl_absorpt_correction_T_max 0.952
_exptl_absorpt_correction_T_min 0.950
_exptl_absorpt_correction_type multi-scan
_exptl_absorpt_process_details '(SADABS; Bruker, 2000)'
_exptl_crystal_colour white
_exptl_crystal_density_diffrn 1.375
_exptl_crystal_density_method 'not measured'
_exptl_crystal_description cubic
_exptl_crystal_F_000 1281.4
_exptl_crystal_size_max 0.20
_exptl_crystal_size_mid 0.20
_exptl_crystal_size_min 0.19
_refine_diff_density_max 0.229
_refine_diff_density_min -0.290
_refine_diff_density_rms 0.058
_refine_ls_extinction_method none
_refine_ls_goodness_of_fit_ref 0.916
_refine_ls_hydrogen_treatment constr
_refine_ls_matrix_type full
_refine_ls_number_parameters 365
_refine_ls_number_reflns 6042
_refine_ls_number_restraints 0
_refine_ls_restrained_S_all 0.916
_refine_ls_R_factor_all 0.1468
_refine_ls_R_factor_gt 0.0581
_refine_ls_shift/su_max 0.000
_refine_ls_shift/su_mean 0.000
_refine_ls_structure_factor_coef Fsqd
_refine_ls_weighting_details 'calc w=1/[\s^2^(Fo^2^)+(0.1000P)^2^+0.0093P] where P=(Fo^2^+2Fc^2^)/3'
_refine_ls_weighting_scheme calc
_refine_ls_wR_factor_gt 0.1338
_refine_ls_wR_factor_ref 0.1821
_reflns_number_gt 3066
_reflns_number_total 6042
_reflns_threshold_expression >2sigma(I)
_cod_data_source_file c4ce00484a2.cif
_cod_data_source_block DPA_MBPz
_cod_depositor_comments
;
The following automatic conversions were performed:

'_symmetry_cell_setting' value 'Monoclinic' changed to 'monoclinic'
according to
/usr/data/users/saulius/crontab/automatic-downloads/rss-feeds/RSC/lib/dictionaries/cif_core.dic
dictionary named 'cif_core.dic' version 2.4.2 from 2011-04-26.

Automatic conversion script
Id: cif_fix_values 2281 2013-09-26 08:29:07Z andrius 

 Adding full bibliography for 7216721--7216726.cif.
;
_cod_original_sg_symbol_H-M 'P 21/c'
_cod_database_code 7216721

loop_
_symmetry_equiv_pos_as_xyz
'x, y, z'
'-x, y+1/2, -z+1/2'
'-x, -y, -z'
'x, -y-1/2, z-1/2'

loop_
_atom_site_label
_atom_site_type_symbol
_atom_site_fract_x
_atom_site_fract_y
_atom_site_fract_z
_atom_site_U_iso_or_equiv
_atom_site_adp_type
_atom_site_occupancy
_atom_site_symmetry_multiplicity
_atom_site_calc_flag
_atom_site_refinement_flags
P3 P 0.21627(8) 0.03248(4) 0.63731(8) 0.0381(3) Uani 1 1 d .
P2 P 0.96075(9) 0.33810(5) 0.93410(10) 0.0475(3) Uani 1 1 d .
P1 P 0.29082(9) 0.21224(5) 0.87688(9) 0.0462(3) Uani 1 1 d .
O1 O 0.3500(2) 0.16317(11) 0.9536(2) 0.0510(7) Uani 1 1 d .
O2 O 0.2983(3) 0.19739(12) 0.7554(2) 0.0599(8) Uani 1 1 d .
H2E H 0.2878 0.1596 0.7440 0.090 Uiso 1 1 calc R
O3 O 0.1594(2) 0.22225(13) 0.8842(3) 0.0666(9) Uani 1 1 d .
H3E H 0.1497 0.2586 0.9029 0.100 Uiso 1 1 calc R
O4 O 1.0907(2) 0.32415(12) 0.9361(3) 0.0715(9) Uani 1 1 d .
O5 O 0.9419(3) 0.37000(14) 1.0429(2) 0.0672(9) Uani 1 1 d .
H5E H 0.9893 0.3992 1.0578 0.101 Uiso 1 1 calc R
O6 O 0.9058(2) 0.37753(11) 0.8370(2) 0.0551(8) Uani 1 1 d .
O7 O 0.2970(2) 0.07829(12) 0.7073(2) 0.0513(7) Uani 1 1 d .
O8 O 0.2521(2) -0.03409(11) 0.6872(2) 0.0509(7) Uani 1 1 d .
H8E H 0.1982 -0.0592 0.6654 0.076 Uiso 1 1 calc R
O9 O 0.0838(2) 0.04328(12) 0.6293(2) 0.0476(7) Uani 1 1 d .
N3 N 0.9651(3) -0.00223(16) 0.7745(3) 0.0528(9) Uani 1 1 d .
H3D H 1.0028 0.0181 0.7316 0.063 Uiso 1 1 calc R
N4 N 0.9604(3) -0.06478(16) 0.7823(3) 0.0502(9) Uani 1 1 d .
H4D H 0.9946 -0.0910 0.7454 0.060 Uiso 1 1 calc R
N1 N 0.5201(3) 0.08699(14) 0.9241(3) 0.0472(8) Uani 1 1 d .
H1D H 0.4785 0.1198 0.9329 0.057 Uiso 1 1 calc R
N2 N 0.4896(3) 0.04280(15) 0.8476(3) 0.0490(9) Uani 1 1 d .
H2D H 0.4241 0.0423 0.8001 0.059 Uiso 1 1 calc R
C17 C 0.6835(4) 0.11279(19) 1.0773(3) 0.0610(12) Uani 1 1 d .
H17A H 0.7438 0.1384 1.0543 0.092 Uiso 1 1 calc R
H17B H 0.7195 0.0869 1.1379 0.092 Uiso 1 1 calc R
H17C H 0.6240 0.1394 1.0994 0.092 Uiso 1 1 calc R
C16 C 0.6260(3) 0.07187(17) 0.9845(3) 0.0397(9) Uani 1 1 d .
C15 C 0.6649(3) 0.01664(16) 0.9436(3) 0.0357(9) Uani 1 1 d .
C14 C 0.5754(3) -0.00046(17) 0.8559(3) 0.0428(10) Uani 1 1 d .
C13 C 0.5662(4) -0.0552(2) 0.7807(3) 0.0599(12) Uani 1 1 d .
H13B H 0.4861 -0.0579 0.7393 0.090 Uiso 1 1 calc R
H13C H 0.5850 -0.0931 0.8225 0.090 Uiso 1 1 calc R
H13A H 0.6213 -0.0501 0.7316 0.090 Uiso 1 1 calc R
C18 C 0.7786(3) -0.01821(17) 0.9836(3) 0.0422(9) Uani 1 1 d .
H18B H 0.7594 -0.0599 1.0071 0.051 Uiso 1 1 calc R
H18A H 0.8233 0.0036 1.0468 0.051 Uiso 1 1 calc R
C19 C 0.8930(5) 0.09303(19) 0.8518(4) 0.0720(14) Uani 1 1 d .
H19C H 0.9570 0.1127 0.8237 0.108 Uiso 1 1 calc R
H19A H 0.8980 0.1046 0.9272 0.108 Uiso 1 1 calc R
H19B H 0.8177 0.1067 0.8101 0.108 Uiso 1 1 calc R
C20 C 0.9027(3) 0.02384(18) 0.8430(3) 0.0444(10) Uani 1 1 d .
C21 C 0.8565(3) -0.02461(17) 0.8983(3) 0.0377(9) Uani 1 1 d .
C22 C 0.8939(3) -0.08028(18) 0.8566(3) 0.0431(10) Uani 1 1 d .
C23 C 0.8709(4) -0.14782(18) 0.8803(4) 0.0646(13) Uani 1 1 d .
H23A H 0.9055 -0.1744 0.8321 0.097 Uiso 1 1 calc R
H23C H 0.7862 -0.1551 0.8692 0.097 Uiso 1 1 calc R
H23B H 0.9062 -0.1573 0.9549 0.097 Uiso 1 1 calc R
C1 C 0.3652(3) 0.28686(17) 0.9029(4) 0.0539(11) Uani 1 1 d .
H1B H 0.3321 0.3159 0.8449 0.065 Uiso 1 1 calc R
H1A H 0.3488 0.3037 0.9711 0.065 Uiso 1 1 calc R
C2 C 0.4984(3) 0.28351(16) 0.9102(3) 0.0444(10) Uani 1 1 d .
C7 C 0.5747(4) 0.28289(18) 1.0100(3) 0.0491(10) Uani 1 1 d .
H7 H 0.5435 0.2857 1.0738 0.059 Uiso 1 1 calc R
C6 C 0.6969(4) 0.27811(18) 1.0170(4) 0.0513(11) Uani 1 1 d .
H6 H 0.7466 0.2786 1.0856 0.062 Uiso 1 1 calc R
C5 C 0.7467(3) 0.27267(16) 0.9251(3) 0.0435(10) Uani 1 1 d .
C4 C 0.6702(4) 0.2745(2) 0.8242(4) 0.0598(12) Uani 1 1 d .
H4 H 0.7016 0.2719 0.7603 0.072 Uiso 1 1 calc R
C3 C 0.5477(4) 0.2801(2) 0.8173(4) 0.0579(12) Uani 1 1 d .
H3 H 0.4980 0.2817 0.7488 0.069 Uiso 1 1 calc R
C8 C 0.8792(3) 0.26573(17) 0.9323(4) 0.0542(11) Uani 1 1 d .
H8A H 0.8930 0.2409 0.8703 0.065 Uiso 1 1 calc R
H8B H 0.9113 0.2423 0.9983 0.065 Uiso 1 1 calc R
C9 C 0.2499(3) 0.03160(18) 0.5029(3) 0.0461(10) Uani 1 1 d .
H9A H 0.1984 0.0012 0.4588 0.055 Uiso 1 1 calc R
H9B H 0.2320 0.0727 0.4698 0.055 Uiso 1 1 calc R
C12 C 0.4112(4) -0.04409(18) 0.4699(3) 0.0480(10) Uani 1 1 d .
H12 H 0.3525 -0.0746 0.4498 0.058 Uiso 1 1 calc R
C10 C 0.3787(3) 0.01543(17) 0.5004(3) 0.0392(9) Uani 1 1 d .
C11 C 0.4703(4) 0.05855(18) 0.5309(3) 0.0467(10) Uani 1 1 d .
H11 H 0.4516 0.0986 0.5527 0.056 Uiso 1 1 calc R
O10 O 0.9677(9) 0.2224(4) 0.7076(8) 0.101(5) Uiso 0.395(10) 1 d P

loop_
_atom_site_aniso_label
_atom_site_aniso_U_11
_atom_site_aniso_U_22
_atom_site_aniso_U_33
_atom_site_aniso_U_23
_atom_site_aniso_U_13
_atom_site_aniso_U_12
P3 0.0270(6) 0.0405(6) 0.0474(6) 0.0025(5) 0.0088(4) 0.0026(4)
P2 0.0270(6) 0.0334(6) 0.0852(8) -0.0045(5) 0.0190(5) -0.0029(4)
P1 0.0291(6) 0.0356(6) 0.0752(8) -0.0025(5) 0.0130(5) 0.0007(4)
O1 0.0435(17) 0.0430(15) 0.0723(19) 0.0042(13) 0.0253(14) 0.0082(13)
O2 0.071(2) 0.0460(16) 0.0631(19) -0.0009(14) 0.0126(15) -0.0068(16)
O3 0.0255(16) 0.0524(18) 0.123(3) -0.0131(18) 0.0178(16) -0.0024(13)
O4 0.0250(16) 0.0522(17) 0.142(3) -0.0118(18) 0.0271(17) -0.0038(13)
O5 0.045(2) 0.073(2) 0.089(2) -0.0237(17) 0.0256(16) -0.0191(15)
O6 0.0440(18) 0.0454(16) 0.082(2) 0.0114(15) 0.0274(15) -0.0011(13)
O7 0.0388(17) 0.0512(16) 0.0616(17) -0.0124(13) 0.0032(13) 0.0037(12)
O8 0.0338(16) 0.0475(16) 0.0693(19) 0.0175(14) 0.0038(14) 0.0014(12)
O9 0.0285(15) 0.0604(17) 0.0563(16) 0.0147(13) 0.0139(12) 0.0076(12)
N3 0.043(2) 0.057(2) 0.062(2) 0.0113(18) 0.0196(18) 0.0028(17)
N4 0.041(2) 0.057(2) 0.057(2) 0.0011(18) 0.0204(17) 0.0138(17)
N1 0.043(2) 0.0448(19) 0.056(2) 0.0023(17) 0.0142(17) 0.0158(16)
N2 0.034(2) 0.058(2) 0.054(2) -0.0028(18) 0.0044(16) 0.0067(16)
C17 0.070(3) 0.055(3) 0.059(3) -0.003(2) 0.012(2) 0.009(2)
C16 0.038(2) 0.041(2) 0.043(2) 0.0064(18) 0.0146(18) 0.0033(18)
C15 0.034(2) 0.039(2) 0.038(2) 0.0034(17) 0.0142(17) 0.0071(17)
C14 0.038(2) 0.046(2) 0.047(2) 0.0037(19) 0.0158(19) 0.0064(19)
C13 0.048(3) 0.065(3) 0.065(3) -0.011(2) 0.006(2) 0.007(2)
C18 0.036(2) 0.048(2) 0.044(2) 0.0045(18) 0.0130(18) 0.0078(18)
C19 0.082(4) 0.050(3) 0.090(4) 0.006(2) 0.034(3) -0.004(2)
C20 0.033(2) 0.048(2) 0.054(2) 0.003(2) 0.0124(19) 0.0065(18)
C21 0.028(2) 0.044(2) 0.042(2) 0.0051(18) 0.0096(17) 0.0084(17)
C22 0.030(2) 0.052(2) 0.048(2) 0.008(2) 0.0106(18) 0.0091(18)
C23 0.071(3) 0.044(2) 0.082(3) 0.002(2) 0.025(3) 0.011(2)
C1 0.037(3) 0.037(2) 0.088(3) -0.008(2) 0.013(2) -0.0015(18)
C2 0.028(2) 0.037(2) 0.070(3) 0.0004(19) 0.014(2) -0.0040(16)
C7 0.040(3) 0.052(3) 0.057(3) 0.004(2) 0.016(2) -0.0013(19)
C6 0.035(3) 0.055(3) 0.062(3) 0.013(2) 0.005(2) -0.0051(19)
C5 0.030(2) 0.032(2) 0.071(3) 0.0032(19) 0.017(2) -0.0053(17)
C4 0.045(3) 0.079(3) 0.060(3) -0.010(2) 0.022(2) -0.009(2)
C3 0.037(3) 0.075(3) 0.060(3) -0.007(2) 0.006(2) -0.004(2)
C8 0.034(2) 0.033(2) 0.098(3) 0.004(2) 0.019(2) 0.0001(17)
C9 0.035(2) 0.051(2) 0.053(2) 0.0004(19) 0.0095(19) 0.0057(18)
C12 0.034(2) 0.045(2) 0.069(3) -0.001(2) 0.019(2) -0.0042(18)
C10 0.033(2) 0.042(2) 0.046(2) 0.0056(17) 0.0159(18) 0.0044(18)
C11 0.045(3) 0.038(2) 0.064(3) -0.0029(19) 0.025(2) 0.0057(19)

loop_
_atom_type_symbol
_atom_type_description
_atom_type_scat_dispersion_real
_atom_type_scat_dispersion_imag
_atom_type_scat_source
C C 0.0033 0.0016 'International Tables Vol C Tables 4.2.6.8 and 6.1.1.4'
H H 0.0000 0.0000 'International Tables Vol C Tables 4.2.6.8 and 6.1.1.4'
N N 0.0061 0.0033 'International Tables Vol C Tables 4.2.6.8 and 6.1.1.4'
O O 0.0106 0.0060 'International Tables Vol C Tables 4.2.6.8 and 6.1.1.4'
P P 0.1023 0.0942 'International Tables Vol C Tables 4.2.6.8 and 6.1.1.4'

loop_
_geom_angle_atom_site_label_1
_geom_angle_atom_site_label_2
_geom_angle_atom_site_label_3
_geom_angle
_geom_angle_site_symmetry_1
O7 P3 O9 115.82(15) .
O7 P3 O8 105.67(15) .
O9 P3 O8 110.24(14) .
O7 P3 C9 109.58(17) .
O9 P3 C9 109.05(16) .
O8 P3 C9 106.01(17) .
O4 P2 O6 112.53(18) .
O4 P2 O5 111.37(18) .
O6 P2 O5 110.40(17) .
O4 P2 C8 109.66(16) .
O6 P2 C8 109.27(18) .
O5 P2 C8 103.19(19) .
O1 P1 O3 112.96(17) .
O1 P1 O2 112.27(15) .
O3 P1 O2 108.43(19) .
O1 P1 C1 111.17(18) .
O3 P1 C1 107.43(17) .
O2 P1 C1 104.10(19) .
P1 O2 H2E 109.5 .
P1 O3 H3E 109.5 .
P2 O5 H5E 109.5 .
P3 O8 H8E 109.5 .
C20 N3 N4 109.6(3) .
C20 N3 H3D 125.2 .
N4 N3 H3D 125.2 .
N3 N4 C22 109.3(3) .
N3 N4 H4D 125.4 .
C22 N4 H4D 125.4 .
C16 N1 N2 108.6(3) .
C16 N1 H1D 125.7 .
N2 N1 H1D 125.7 .
C14 N2 N1 109.9(3) .
C14 N2 H2D 125.0 .
N1 N2 H2D 125.0 .
C16 C17 H17A 109.5 .
C16 C17 H17B 109.5 .
H17A C17 H17B 109.5 .
C16 C17 H17C 109.5 .
H17A C17 H17C 109.5 .
H17B C17 H17C 109.5 .
N1 C16 C15 108.3(3) .
N1 C16 C17 120.9(3) .
C15 C16 C17 130.8(4) .
C16 C15 C14 105.7(3) .
C16 C15 C18 127.9(3) .
C14 C15 C18 126.3(3) .
N2 C14 C15 107.4(3) .
N2 C14 C13 121.9(4) .
C15 C14 C13 130.8(3) .
C14 C13 H13B 109.5 .
C14 C13 H13C 109.5 .
H13B C13 H13C 109.5 .
C14 C13 H13A 109.5 .
H13B C13 H13A 109.5 .
H13C C13 H13A 109.5 .
C15 C18 C21 113.4(3) .
C15 C18 H18B 108.9 .
C21 C18 H18B 108.9 .
C15 C18 H18A 108.9 .
C21 C18 H18A 108.9 .
H18B C18 H18A 107.7 .
C20 C19 H19C 109.5 .
C20 C19 H19A 109.5 .
H19C C19 H19A 109.5 .
C20 C19 H19B 109.5 .
H19C C19 H19B 109.5 .
H19A C19 H19B 109.5 .
N3 C20 C21 107.7(3) .
N3 C20 C19 121.2(4) .
C21 C20 C19 131.1(4) .
C22 C21 C20 106.0(3) .
C22 C21 C18 126.8(3) .
C20 C21 C18 127.2(3) .
N4 C22 C21 107.4(3) .
N4 C22 C23 120.9(4) .
C21 C22 C23 131.7(4) .
C22 C23 H23A 109.5 .
C22 C23 H23C 109.5 .
H23A C23 H23C 109.5 .
C22 C23 H23B 109.5 .
H23A C23 H23B 109.5 .
H23C C23 H23B 109.5 .
C2 C1 P1 113.9(3) .
C2 C1 H1B 108.8 .
P1 C1 H1B 108.8 .
C2 C1 H1A 108.8 .
P1 C1 H1A 108.8 .
H1B C1 H1A 107.7 .
C7 C2 C3 117.9(4) .
C7 C2 C1 120.9(4) .
C3 C2 C1 121.1(4) .
C2 C7 C6 121.1(4) .
C2 C7 H7 119.4 .
C6 C7 H7 119.4 .
C5 C6 C7 121.4(4) .
C5 C6 H6 119.3 .
C7 C6 H6 119.3 .
C6 C5 C4 117.7(4) .
C6 C5 C8 121.7(4) .
C4 C5 C8 120.6(4) .
C3 C4 C5 120.8(4) .
C3 C4 H4 119.6 .
C5 C4 H4 119.6 .
C2 C3 C4 121.0(4) .
C2 C3 H3 119.5 .
C4 C3 H3 119.5 .
C5 C8 P2 115.4(3) .
C5 C8 H8A 108.4 .
P2 C8 H8A 108.4 .
C5 C8 H8B 108.4 .
P2 C8 H8B 108.4 .
H8A C8 H8B 107.5 .
C10 C9 P3 113.6(3) .
C10 C9 H9A 108.9 .
P3 C9 H9A 108.9 .
C10 C9 H9B 108.9 .
P3 C9 H9B 108.9 .
H9A C9 H9B 107.7 .
C11 C12 C10 120.8(3) 3_656
C11 C12 H12 119.6 3_656
C10 C12 H12 119.6 .
C11 C10 C12 116.8(3) .
C11 C10 C9 121.8(3) .
C12 C10 C9 121.4(3) .
C12 C11 C10 122.4(4) 3_656
C12 C11 H11 118.8 3_656
C10 C11 H11 118.8 .

loop_
_geom_bond_atom_site_label_1
_geom_bond_atom_site_label_2
_geom_bond_distance
_geom_bond_site_symmetry_2
P3 O7 1.499(3) .
P3 O9 1.510(3) .
P3 O8 1.567(2) .
P3 C9 1.782(4) .
P2 O4 1.504(3) .
P2 O6 1.505(3) .
P2 O5 1.562(3) .
P2 C8 1.793(4) .
P1 O1 1.486(3) .
P1 O3 1.529(3) .
P1 O2 1.559(3) .
P1 C1 1.797(4) .
O2 H2E 0.8200 .
O3 H3E 0.8200 .
O5 H5E 0.8200 .
O8 H8E 0.8200 .
N3 C20 1.327(5) .
N3 N4 1.334(4) .
N3 H3D 0.8600 .
N4 C22 1.340(5) .
N4 H4D 0.8600 .
N1 C16 1.334(4) .
N1 N2 1.334(4) .
N1 H1D 0.8600 .
N2 C14 1.331(4) .
N2 H2D 0.8600 .
C17 C16 1.493(5) .
C17 H17A 0.9600 .
C17 H17B 0.9600 .
C17 H17C 0.9600 .
C16 C15 1.384(5) .
C15 C14 1.393(5) .
C15 C18 1.492(5) .
C14 C13 1.483(5) .
C13 H13B 0.9600 .
C13 H13C 0.9600 .
C13 H13A 0.9600 .
C18 C21 1.510(5) .
C18 H18B 0.9700 .
C18 H18A 0.9700 .
C19 C20 1.479(5) .
C19 H19C 0.9600 .
C19 H19A 0.9600 .
C19 H19B 0.9600 .
C20 C21 1.393(5) .
C21 C22 1.389(5) .
C22 C23 1.497(5) .
C23 H23A 0.9600 .
C23 H23C 0.9600 .
C23 H23B 0.9600 .
C1 C2 1.502(5) .
C1 H1B 0.9700 .
C1 H1A 0.9700 .
C2 C7 1.375(5) .
C2 C3 1.375(5) .
C7 C6 1.381(5) .
C7 H7 0.9300 .
C6 C5 1.371(5) .
C6 H6 0.9300 .
C5 C4 1.387(6) .
C5 C8 1.501(5) .
C4 C3 1.386(5) .
C4 H4 0.9300 .
C3 H3 0.9300 .
C8 H8A 0.9700 .
C8 H8B 0.9700 .
C9 C10 1.512(5) .
C9 H9A 0.9700 .
C9 H9B 0.9700 .
C12 C11 1.385(5) 3_656
C12 C10 1.389(5) .
C12 H12 0.9300 .
C10 C11 1.386(5) .
C11 C12 1.385(5) 3_656
C11 H11 0.9300 .

loop_
_geom_torsion_atom_site_label_1
_geom_torsion_atom_site_label_2
_geom_torsion_atom_site_label_3
_geom_torsion_atom_site_label_4
_geom_torsion
_geom_torsion_site_symmetry_1
_geom_torsion_site_symmetry_4
C20 N3 N4 C22 0.2(4) . .
C16 N1 N2 C14 -1.3(4) . .
N2 N1 C16 C15 1.1(4) . .
N2 N1 C16 C17 -179.9(3) . .
N1 C16 C15 C14 -0.5(4) . .
C17 C16 C15 C14 -179.4(4) . .
N1 C16 C15 C18 179.5(3) . .
C17 C16 C15 C18 0.6(6) . .
N1 N2 C14 C15 0.9(4) . .
N1 N2 C14 C13 -179.6(4) . .
C16 C15 C14 N2 -0.2(4) . .
C18 C15 C14 N2 179.8(3) . .
C16 C15 C14 C13 -179.7(4) . .
C18 C15 C14 C13 0.3(7) . .
C16 C15 C18 C21 -119.9(4) . .
C14 C15 C18 C21 60.1(5) . .
N4 N3 C20 C21 0.5(4) . .
N4 N3 C20 C19 179.8(4) . .
N3 C20 C21 C22 -1.0(4) . .
C19 C20 C21 C22 179.9(4) . .
N3 C20 C21 C18 -179.3(3) . .
C19 C20 C21 C18 1.6(7) . .
C15 C18 C21 C22 -119.9(4) . .
C15 C18 C21 C20 58.0(5) . .
N3 N4 C22 C21 -0.8(4) . .
N3 N4 C22 C23 178.6(3) . .
C20 C21 C22 N4 1.1(4) . .
C18 C21 C22 N4 179.4(3) . .
C20 C21 C22 C23 -178.2(4) . .
C18 C21 C22 C23 0.1(7) . .
O1 P1 C1 C2 49.9(4) . .
O3 P1 C1 C2 174.0(3) . .
O2 P1 C1 C2 -71.1(3) . .
P1 C1 C2 C7 -100.5(4) . .
P1 C1 C2 C3 78.7(4) . .
C3 C2 C7 C6 -0.9(6) . .
C1 C2 C7 C6 178.2(3) . .
C2 C7 C6 C5 -1.2(6) . .
C7 C6 C5 C4 2.4(6) . .
C7 C6 C5 C8 -178.4(3) . .
C6 C5 C4 C3 -1.5(6) . .
C8 C5 C4 C3 179.2(4) . .
C7 C2 C3 C4 1.8(6) . .
C1 C2 C3 C4 -177.4(4) . .
C5 C4 C3 C2 -0.6(6) . .
C6 C5 C8 P2 -88.9(4) . .
C4 C5 C8 P2 90.4(4) . .
O4 P2 C8 C5 -177.4(3) . .
O6 P2 C8 C5 -53.6(4) . .
O5 P2 C8 C5 63.8(4) . .
O7 P3 C9 C10 57.3(3) . .
O9 P3 C9 C10 -175.0(3) . .
O8 P3 C9 C10 -56.3(3) . .
C11 C12 C10 C11 -0.9(6) 3_656 .
C11 C12 C10 C9 -179.3(3) 3_656 .
P3 C9 C10 C11 -75.7(4) . .
P3 C9 C10 C12 102.7(4) . .
C12 C10 C11 C12 0.9(6) . 3_656
C9 C10 C11 C12 179.3(3) . 3_656
